data_7042276
loop_
_publ_author_name
'Chen, Wei'
'Fan, Ruiqing'
'Zhang, Huijie'
'Dong, Yuwei'
'Wang, Ping'
'Yang, Yulin'

_publ_section_title
;
 Tunable white-light emission PMMA-supported film materials containing
 lanthanide coordination polymers: preparation, characterization, and
 properties.
;
_journal_issue 13
_journal_name_full 'Dalton transactions (Cambridge, England : 2003)'
_journal_page_first 4265
_journal_page_last 4277
_journal_paper_doi 10.1039/c7dt00218a
_journal_volume 46
_journal_year 2017
_chemical_formula_sum 'C18 H13 Er N4 O9'
_chemical_formula_weight 596.58
_space_group_crystal_system hexagonal
_space_group_IT_number 169
_space_group_name_Hall 'P 61'
_space_group_name_H-M_alt 'P 61'
_symmetry_space_group_name_Hall 'P 61'
_symmetry_space_group_name_H-M 'P 61'
_atom_sites_solution_hydrogens geom
_audit_creation_method SHELXL-2014/7
_audit_update_record
;
2016-11-11 deposited with the CCDC.
2017-02-27 downloaded from the CCDC.
;
_cell_angle_alpha 90
_cell_angle_beta 90
_cell_angle_gamma 120
_cell_formula_units_Z 6
_cell_length_a 11.2299(2)
_cell_length_b 11.2299(2)
_cell_length_c 26.4974(10)
_cell_measurement_reflns_used 4448
_cell_measurement_temperature 293(2)
_cell_measurement_theta_max 27.551
_cell_measurement_theta_min 3.116
_cell_volume 2893.91(13)
_computing_cell_refinement 'SAINT (Bruker, 2005)'
_computing_data_collection 'APEX2 (Bruker, 2005)'
_computing_data_reduction SAINT
_computing_structure_refinement 'SHELXL-2014/7 (Sheldrick, 2014)'
_diffrn_ambient_temperature 293(2)
_diffrn_measured_fraction_theta_full 0.998
_diffrn_measured_fraction_theta_max 0.999
_diffrn_measurement_device_type 'Bruker Smart APEX CCD area detector'
_diffrn_measurement_method 'phi and omega scans'
_diffrn_radiation_type MoK\a
_diffrn_radiation_wavelength 0.71073
_diffrn_reflns_av_R_equivalents 0.1264
_diffrn_reflns_av_unetI/netI 0.0482
_diffrn_reflns_Laue_measured_fraction_full 0.998
_diffrn_reflns_Laue_measured_fraction_max 0.999
_diffrn_reflns_limit_h_max 14
_diffrn_reflns_limit_h_min -14
_diffrn_reflns_limit_k_max 14
_diffrn_reflns_limit_k_min -14
_diffrn_reflns_limit_l_max 33
_diffrn_reflns_limit_l_min -34
_diffrn_reflns_number 45531
_diffrn_reflns_point_group_measured_fraction_full 0.999
_diffrn_reflns_point_group_measured_fraction_max 0.999
_diffrn_reflns_theta_full 25.242
_diffrn_reflns_theta_max 27.551
_diffrn_reflns_theta_min 3.116
_diffrn_source 'fine-focus sealed tube'
_exptl_absorpt_coefficient_mu 4.413
_exptl_absorpt_correction_T_max 0.589
_exptl_absorpt_correction_T_min 0.507
_exptl_absorpt_correction_type multi-scan
_exptl_absorpt_process_details '(SADABS; Sheldrick, 2003)'
_exptl_crystal_colour golden
_exptl_crystal_density_diffrn 2.054
_exptl_crystal_description block
_exptl_crystal_F_000 1734
_exptl_crystal_size_max 0.350
_exptl_crystal_size_mid 0.130
_exptl_crystal_size_min 0.120
_refine_diff_density_max 2.037
_refine_diff_density_min -2.035
_refine_diff_density_rms 0.206
_refine_ls_abs_structure_details
;
 Refined as an inversion twin.
;
_refine_ls_abs_structure_Flack 0.03(3)
_refine_ls_extinction_method none
_refine_ls_goodness_of_fit_ref 1.104
_refine_ls_hydrogen_treatment constr
_refine_ls_matrix_type full
_refine_ls_number_parameters 290
_refine_ls_number_reflns 4448
_refine_ls_number_restraints 7
_refine_ls_restrained_S_all 1.103
_refine_ls_R_factor_all 0.0484
_refine_ls_R_factor_gt 0.0437
_refine_ls_shift/su_max 0.061
_refine_ls_shift/su_mean 0.010
_refine_ls_structure_factor_coef Fsqd
_refine_ls_weighting_details 'w=1/[\s^2^(Fo^2^)+(0.1000P)^2^] where P=(Fo^2^+2Fc^2^)/3'
_refine_ls_weighting_scheme calc
_refine_ls_wR_factor_gt 0.1329
_refine_ls_wR_factor_ref 0.1349
_reflns_Friedel_coverage 0.958
_reflns_Friedel_fraction_full 0.999
_reflns_Friedel_fraction_max 0.999
_reflns_number_gt 4111
_reflns_number_total 4448
_reflns_threshold_expression 'I > 2\s(I)'
_cod_data_source_file c7dt00218a2.cif
_cod_data_source_block 8
_cod_depositor_comments 'Adding full bibliography for 7042272--7042279.cif.'
_cod_original_cell_volume 2893.91(15)
_cod_database_code 7042276
_shelx_shelxl_version_number 2014/7
_shelx_space_group_comment
;
The symmetry employed for this shelxl refinement is uniquely defined
by the following loop, which should always be used as a source of
symmetry information in preference to the above space-group names.
They are only intended as comments.
;
_shelx_estimated_absorpt_t_min 0.307
_shelx_estimated_absorpt_t_max 0.619

loop_
_space_group_symop_operation_xyz
'x, y, z'
'x-y, x, z+1/6'
'-y, x-y, z+1/3'
'-x, -y, z+1/2'
'-x+y, -x, z+2/3'
'y, -x+y, z+5/6'

loop_
_atom_site_label
_atom_site_type_symbol
_atom_site_fract_x
_atom_site_fract_y
_atom_site_fract_z
_atom_site_U_iso_or_equiv
_atom_site_adp_type
_atom_site_occupancy
_atom_site_site_symmetry_order
_atom_site_calc_flag
_atom_site_refinement_flags_posn
_atom_site_refinement_flags_adp
Er1 Er -0.97370(5) -0.82761(5) -0.00210(3) 0.01709(18) Uani 1 1 d . .
O1 O -0.9133(11) -0.9764(10) 0.0408(4) 0.030(2) Uani 1 1 d . .
O2 O -1.0160(11) -1.0310(11) 0.1153(4) 0.036(2) Uani 1 1 d . .
O3 O -0.7621(10) -0.7584(12) -0.0342(4) 0.030(2) Uani 1 1 d . .
O4 O -0.8529(10) -0.7136(10) 0.0701(4) 0.028(2) Uani 1 1 d . .
O5 O -1.1783(10) -0.9593(10) 0.0324(4) 0.029(2) Uani 1 1 d . .
H5B H -1.2117 -0.9352 0.0098 0.035 Uiso 1 1 calc R U
O6 O -1.1006(11) -0.8115(13) -0.0699(4) 0.036(3) Uani 1 1 d . .
O7 O -0.8727(11) -0.5831(11) -0.0211(4) 0.032(2) Uani 1 1 d . .
O8 O -1.0562(11) -0.6703(11) 0.0229(4) 0.033(2) Uani 1 1 d . .
O9 O -0.9397(14) -0.4509(10) 0.0071(6) 0.054(4) Uani 1 1 d . .
N1 N -0.7820(12) -1.1953(17) 0.1635(6) 0.044(3) Uani 1 1 d . .
N2 N -0.4525(18) -0.920(2) -0.0081(7) 0.064(5) Uani 1 1 d . .
N3 N -1.4473(14) -1.2572(15) -0.0682(5) 0.040(3) Uani 1 1 d . .
N4 N -0.9499(13) -0.5580(14) 0.0037(5) 0.033(3) Uani 1 1 d . .
C1 C -0.8470(13) -1.1308(15) 0.1469(5) 0.025(3) Uani 1 1 d . .
H1B H -0.8887 -1.1033 0.1709 0.030 Uiso 1 1 calc R U
C2 C -0.8575(12) -1.1016(13) 0.0976(5) 0.020(2) Uani 1 1 d . .
C3 C -0.7968(18) -1.1420(16) 0.0626(6) 0.039(4) Uani 1 1 d . .
H3B H -0.8041 -1.1268 0.0285 0.046 Uiso 1 1 calc R U
C4 C -0.723(2) -1.206(2) 0.0774(7) 0.048(4) Uani 1 1 d . .
H4B H -0.6801 -1.2332 0.0537 0.057 Uiso 1 1 calc R U
C5 C -0.7165(17) -1.2295(19) 0.1292(6) 0.042(4) Uani 1 1 d . .
H5A H -0.6655 -1.2694 0.1399 0.050 Uiso 1 1 calc R U
C6 C -0.9410(15) -1.0348(13) 0.0831(5) 0.027(3) Uani 1 1 d . .
C7 C -0.5389(16) -0.8987(17) -0.0351(6) 0.039(4) Uani 1 1 d . .
H7A H -0.5555 -0.9322 -0.0680 0.047 Uiso 1 1 calc R U
C8 C -0.6068(15) -0.8318(13) -0.0194(5) 0.023(3) Uani 1 1 d . .
C9 C -0.5799(14) -0.7833(18) 0.0312(5) 0.035(4) Uani 1 1 d . .
H9A H -0.6281 -0.7442 0.0454 0.043 Uiso 1 1 calc R U
C10 C -0.4811(18) -0.794(2) 0.0595(7) 0.048(5) Uani 1 1 d . .
H10A H -0.4591 -0.7588 0.0920 0.058 Uiso 1 1 calc R U
C11 C -0.420(2) -0.856(2) 0.0394(7) 0.054(5) Uani 1 1 d . .
H11A H -0.3503 -0.8577 0.0578 0.064 Uiso 1 1 calc R U
C12 C -0.7040(12) -0.8160(14) -0.0534(5) 0.021(3) Uani 1 1 d . .
C13 C -1.3648(13) -1.1589(14) -0.0366(5) 0.021(3) Uani 1 1 d . .
H13A H -1.3031 -1.0715 -0.0487 0.025 Uiso 1 1 calc R U
C14 C -1.3708(12) -1.1870(12) 0.0143(4) 0.016(2) Uani 1 1 d . U
C15 C -1.4634(16) -1.3146(17) 0.0314(6) 0.041(4) Uani 1 1 d . .
H15A H -1.4753 -1.3312 0.0659 0.049 Uiso 1 1 calc R U
C16 C -1.5372(17) -1.4162(15) -0.0011(6) 0.038(3) Uani 1 1 d . .
H16A H -1.5888 -1.5068 0.0098 0.046 Uiso 1 1 calc R U
C17 C -1.5343(15) -1.3815(17) -0.0526(6) 0.037(4) Uani 1 1 d . .
H17A H -1.5944 -1.4471 -0.0753 0.044 Uiso 1 1 calc R U
C18 C -1.2711(13) -1.0741(13) 0.0508(5) 0.023(3) Uani 1 1 d . .

loop_
_atom_site_aniso_label
_atom_site_aniso_U_11
_atom_site_aniso_U_22
_atom_site_aniso_U_33
_atom_site_aniso_U_23
_atom_site_aniso_U_13
_atom_site_aniso_U_12
Er1 0.0203(3) 0.0202(3) 0.0101(3) 0.0000(2) 0.0005(2) 0.0096(2)
O1 0.040(6) 0.042(6) 0.016(5) 0.004(4) 0.000(4) 0.026(5)
O2 0.034(6) 0.042(6) 0.031(6) -0.003(5) 0.007(4) 0.019(5)
O3 0.023(5) 0.048(6) 0.024(5) 0.007(4) 0.004(4) 0.020(5)
O4 0.032(5) 0.033(5) 0.016(5) -0.003(4) -0.009(4) 0.013(4)
O5 0.028(5) 0.034(5) 0.025(6) -0.001(4) -0.008(4) 0.016(4)
O6 0.037(6) 0.077(8) 0.012(5) -0.004(5) -0.003(4) 0.041(6)
O7 0.037(6) 0.032(5) 0.019(5) 0.017(4) 0.006(4) 0.011(5)
O8 0.030(5) 0.037(6) 0.031(6) -0.005(4) 0.008(4) 0.017(5)
O9 0.072(9) 0.012(4) 0.066(9) -0.004(5) -0.004(7) 0.013(5)
N1 0.034(6) 0.103(12) 0.018(5) 0.012(8) 0.002(6) 0.052(8)
N2 0.065(10) 0.108(15) 0.051(11) -0.012(11) -0.014(9) 0.068(11)
N3 0.041(7) 0.053(8) 0.014(6) -0.008(5) -0.012(5) 0.015(7)
N4 0.050(7) 0.054(8) 0.017(6) -0.002(5) -0.004(5) 0.043(7)
C1 0.020(6) 0.041(7) 0.018(6) -0.002(5) 0.006(5) 0.019(6)
C2 0.019(6) 0.020(6) 0.017(6) 0.005(5) 0.003(4) 0.006(5)
C3 0.049(10) 0.038(9) 0.031(8) 0.010(7) 0.007(7) 0.024(8)
C4 0.066(12) 0.064(11) 0.033(9) 0.002(8) 0.016(8) 0.048(10)
C5 0.040(9) 0.056(10) 0.040(9) -0.007(8) -0.010(7) 0.032(8)
C6 0.036(8) 0.024(6) 0.022(6) 0.000(5) 0.006(5) 0.016(5)
C7 0.037(8) 0.055(10) 0.029(8) -0.025(7) -0.008(7) 0.026(8)
C8 0.037(7) 0.017(6) 0.010(5) 0.000(4) -0.010(5) 0.012(5)
C9 0.026(7) 0.059(10) 0.010(6) -0.008(6) 0.000(5) 0.013(7)
C10 0.040(9) 0.073(12) 0.028(9) 0.006(8) -0.011(7) 0.026(9)
C11 0.057(11) 0.101(16) 0.040(10) -0.002(10) -0.010(9) 0.067(12)
C12 0.016(6) 0.030(7) 0.015(6) 0.004(5) 0.001(4) 0.009(5)
C13 0.019(6) 0.028(7) 0.014(6) -0.008(5) -0.010(5) 0.011(5)
C14 0.017(3) 0.016(3) 0.016(3) 0.0017(14) 0.0002(14) 0.0081(17)
C15 0.030(8) 0.046(9) 0.020(7) 0.005(6) 0.002(6) -0.001(7)
C16 0.050(9) 0.026(7) 0.028(8) -0.001(7) 0.002(8) 0.011(6)
C17 0.028(7) 0.042(9) 0.026(8) -0.018(7) -0.013(6) 0.007(7)
C18 0.016(6) 0.030(7) 0.011(6) -0.003(5) -0.001(5) 0.003(5)

loop_
_atom_type_symbol
_atom_type_description
_atom_type_scat_dispersion_real
_atom_type_scat_dispersion_imag
_atom_type_scat_source
C C 0.0033 0.0016 'International Tables Vol C Tables 4.2.6.8 and 6.1.1.4'
H H 0.0000 0.0000 'International Tables Vol C Tables 4.2.6.8 and 6.1.1.4'
Er Er -0.2586 4.9576 'International Tables Vol C Tables 4.2.6.8 and 6.1.1.4'
N N 0.0061 0.0033 'International Tables Vol C Tables 4.2.6.8 and 6.1.1.4'
O O 0.0106 0.0060 'International Tables Vol C Tables 4.2.6.8 and 6.1.1.4'

loop_
_geom_angle_atom_site_label_1
_geom_angle_atom_site_label_2
_geom_angle_atom_site_label_3
_geom_angle
_geom_angle_site_symmetry_1
_geom_angle_site_symmetry_3
O5 Er1 O3 160.8(4) . .
O5 Er1 O2 84.3(4) . 6_544
O3 Er1 O2 82.2(4) . 6_544
O5 Er1 O4 98.8(4) . .
O3 Er1 O4 84.1(4) . .
O2 Er1 O4 142.9(4) 6_544 .
O5 Er1 O6 84.3(4) . .
O3 Er1 O6 105.0(4) . .
O2 Er1 O6 74.5(4) 6_544 .
O4 Er1 O6 142.6(4) . .
O5 Er1 O1 84.2(4) . .
O3 Er1 O1 78.5(3) . .
O2 Er1 O1 70.9(4) 6_544 .
O4 Er1 O1 72.6(3) . .
O6 Er1 O1 144.4(4) . .
O5 Er1 O7 125.4(4) . .
O3 Er1 O7 73.7(4) . .
O2 Er1 O7 132.7(4) 6_544 .
O4 Er1 O7 74.7(3) . .
O6 Er1 O7 73.4(4) . .
O1 Er1 O7 138.8(4) . .
O5 Er1 O8 74.4(4) . .
O3 Er1 O8 124.2(4) . .
O2 Er1 O8 141.6(4) 6_544 .
O4 Er1 O8 73.1(4) . .
O6 Er1 O8 72.0(4) . .
O1 Er1 O8 135.8(3) . .
O7 Er1 O8 51.6(3) . .
O5 Er1 N4 101.4(4) . .
O3 Er1 N4 97.4(4) . .
O2 Er1 N4 145.9(4) 6_544 .
O4 Er1 N4 70.0(3) . .
O6 Er1 N4 72.8(4) . .
O1 Er1 N4 142.7(3) . .
O7 Er1 N4 24.6(4) . .
O8 Er1 N4 27.1(3) . .
C6 O1 Er1 135.0(9) . .
C6 O2 Er1 165.0(10) . 2_455
C12 O3 Er1 135.5(10) . .
C12 O4 Er1 133.5(9) 2_455 .
C18 O5 Er1 151.5(10) . .
C18 O5 H5B 109.5 . .
Er1 O5 H5B 88.4 . .
C18 O6 Er1 128.4(8) 6_544 .
N4 O7 Er1 99.4(8) . .
N4 O8 Er1 95.5(7) . .
C1 N1 C5 117.3(14) . .
C7 N2 C11 114.8(15) . .
C17 N3 C13 121.7(13) . .
O9 N4 O7 124.6(15) . .
O9 N4 O8 122.2(13) . .
O7 N4 O8 112.9(11) . .
O9 N4 Er1 178.4(12) . .
O7 N4 Er1 56.0(7) . .
O8 N4 Er1 57.4(6) . .
N1 C1 C2 125.6(13) . .
N1 C1 H1B 117.2 . .
C2 C1 H1B 117.2 . .
C3 C2 C1 117.1(13) . .
C3 C2 C6 122.1(12) . .
C1 C2 C6 120.7(12) . .
C2 C3 C4 120.4(15) . .
C2 C3 H3B 119.8 . .
C4 C3 H3B 119.8 . .
C3 C4 C5 118.1(14) . .
C3 C4 H4B 121.0 . .
C5 C4 H4B 120.9 . .
N1 C5 C4 121.4(15) . .
N1 C5 H5A 119.3 . .
C4 C5 H5A 119.3 . .
O2 C6 O1 127.2(14) . .
O2 C6 C2 116.7(12) . .
O1 C6 C2 115.5(12) . .
N2 C7 C8 126.4(15) . .
N2 C7 H7A 116.8 . .
C8 C7 H7A 116.8 . .
C7 C8 C9 115.2(13) . .
C7 C8 C12 121.3(12) . .
C9 C8 C12 123.5(13) . .
C10 C9 C8 119.9(16) . .
C10 C9 H9A 120.0 . .
C8 C9 H9A 120.0 . .
C11 C10 C9 118.6(17) . .
C11 C10 H10A 120.7 . .
C9 C10 H10A 120.7 . .
C10 C11 N2 124.5(15) . .
C10 C11 H11A 117.7 . .
N2 C11 H11A 117.7 . .
O3 C12 O4 129.4(12) . 6_544
O3 C12 C8 114.9(11) . .
O4 C12 C8 115.7(12) 6_544 .
N3 C13 C14 119.6(13) . .
N3 C13 H13A 120.2 . .
C14 C13 H13A 120.2 . .
C13 C14 C15 119.5(12) . .
C13 C14 C18 119.5(11) . .
C15 C14 C18 121.0(12) . .
C16 C15 C14 120.4(15) . .
C16 C15 H15A 119.8 . .
C14 C15 H15A 119.8 . .
C15 C16 C17 117.8(14) . .
C15 C16 H16A 121.1 . .
C17 C16 H16A 121.1 . .
N3 C17 C16 120.1(13) . .
N3 C17 H17A 119.9 . .
C16 C17 H17A 119.9 . .
O6 C18 O5 124.4(12) 2_455 .
O6 C18 C14 116.9(11) 2_455 .
O5 C18 C14 118.7(11) . .

loop_
_geom_bond_atom_site_label_1
_geom_bond_atom_site_label_2
_geom_bond_distance
_geom_bond_site_symmetry_2
Er1 O5 2.215(10) .
Er1 O3 2.265(9) .
Er1 O2 2.279(11) 6_544
Er1 O4 2.324(9) .
Er1 O6 2.356(10) .
Er1 O1 2.383(10) .
Er1 O7 2.443(10) .
Er1 O8 2.460(10) .
Er1 N4 2.907(12) .
O1 C6 1.256(17) .
O2 C6 1.214(17) .
O2 Er1 2.279(11) 2_455
O3 C12 1.235(17) .
O4 C12 1.231(16) 2_455
O5 C18 1.281(16) .
O5 H5B 0.8200 .
O6 C18 1.247(15) 6_544
O7 N4 1.228(16) .
O8 N4 1.329(17) .
O9 N4 1.154(16) .
N1 C1 1.334(18) .
N1 C5 1.34(2) .
N2 C7 1.32(2) .
N2 C11 1.40(3) .
N3 C17 1.31(2) .
N3 C13 1.326(17) .
C1 C2 1.366(19) .
C1 H1B 0.9300 .
C2 C3 1.36(2) .
C2 C6 1.515(19) .
C3 C4 1.40(2) .
C3 H3B 0.9300 .
C4 C5 1.40(2) .
C4 H4B 0.9300 .
C5 H5A 0.9300 .
C7 C8 1.38(2) .
C7 H7A 0.9300 .
C8 C9 1.421(18) .
C8 C12 1.493(18) .
C9 C10 1.40(2) .
C9 H9A 0.9300 .
C10 C11 1.31(3) .
C10 H10A 0.9300 .
C11 H11A 0.9300 .
C12 O4 1.231(16) 6_544
C13 C14 1.378(19) .
C13 H13A 0.9300 .
C14 C15 1.360(19) .
C14 C18 1.541(17) .
C15 C16 1.33(2) .
C15 H15A 0.9300 .
C16 C17 1.42(3) .
C16 H16A 0.9300 .
C17 H17A 0.9300 .
C18 O6 1.248(15) 2_455

loop_
_geom_torsion_atom_site_label_1
_geom_torsion_atom_site_label_2
_geom_torsion_atom_site_label_3
_geom_torsion_atom_site_label_4
_geom_torsion
_geom_torsion_site_symmetry_1
_geom_torsion_site_symmetry_4
Er1 O7 N4 O9 178.2(14) . .
Er1 O7 N4 O8 -7.7(12) . .
Er1 O8 N4 O9 -178.2(14) . .
Er1 O8 N4 O7 7.6(12) . .
C5 N1 C1 C2 3(2) . .
N1 C1 C2 C3 0(2) . .
N1 C1 C2 C6 176.5(14) . .
C1 C2 C3 C4 -2(2) . .
C6 C2 C3 C4 -178.4(15) . .
C2 C3 C4 C5 1(3) . .
C1 N1 C5 C4 -4(3) . .
C3 C4 C5 N1 2(3) . .
Er1 O2 C6 O1 -20(5) 2_455 .
Er1 O2 C6 C2 151(3) 2_455 .
Er1 O1 C6 O2 2(2) . .
Er1 O1 C6 C2 -169.7(8) . .
C3 C2 C6 O2 163.7(14) . .
C1 C2 C6 O2 -12.4(19) . .
C3 C2 C6 O1 -24(2) . .
C1 C2 C6 O1 160.1(13) . .
C11 N2 C7 C8 -6(3) . .
N2 C7 C8 C9 -1(3) . .
N2 C7 C8 C12 -179.1(18) . .
C7 C8 C9 C10 6(2) . .
C12 C8 C9 C10 -176.0(15) . .
C8 C9 C10 C11 -3(3) . .
C9 C10 C11 N2 -4(4) . .
C7 N2 C11 C10 9(3) . .
Er1 O3 C12 O4 78.5(19) . 6_544
Er1 O3 C12 C8 -102.4(13) . .
C7 C8 C12 O3 177.5(14) . .
C9 C8 C12 O3 -1(2) . .
C7 C8 C12 O4 -3.3(19) . 6_544
C9 C8 C12 O4 178.4(13) . 6_544
C17 N3 C13 C14 -1(2) . .
N3 C13 C14 C15 -1(2) . .
N3 C13 C14 C18 177.8(12) . .
C13 C14 C15 C16 7(2) . .
C18 C14 C15 C16 -171.7(15) . .
C14 C15 C16 C17 -11(3) . .
C13 N3 C17 C16 -3(2) . .
C15 C16 C17 N3 9(2) . .
Er1 O5 C18 O6 98(2) . 2_455
Er1 O5 C18 C14 -83(2) . .
C13 C14 C18 O6 173.5(13) . 2_455
C15 C14 C18 O6 -7(2) . 2_455
C13 C14 C18 O5 -4.8(18) . .
C15 C14 C18 O5 174.3(13) . .
